data_1550035
loop_
_publ_author_name
'Zelenay, Benjamin'
'Besora, Maria'
'Monasterio, Zaira'
'Ventura-Espinosa, David'
'White, Andrew J. P.'
'Maseras, Feliu'
'D\'iez-Gonz\'alez, Silvia'

_publ_section_title
;
 Copper-mediated reduction of azides under seemingly oxidising conditions:
 catalytic and computational studies
;
_journal_issue 22
_journal_name_full 'Catalysis Science &amp; Technology'
_journal_page_first 5763
_journal_paper_doi 10.1039/C8CY00515J
_journal_volume 8
_journal_year 2018
_chemical_formula_moiety 'C36 H44 Cu N4, C F3 O3 S'
_chemical_formula_sum 'C37 H44 Cu F3 N4 O3 S'
_chemical_formula_weight 745.36
_space_group_crystal_system triclinic
_space_group_IT_number 2
_space_group_name_Hall '-P 1'
_space_group_name_H-M_alt 'P -1'
_symmetry_space_group_name_Hall '-P 1'
_symmetry_space_group_name_H-M 'P -1'
_atom_sites_solution_hydrogens geom
_audit_creation_method SHELXL-2014/7
_audit_update_record
;
2017-11-03 deposited with the CCDC.
2018-08-30 downloaded from the CCDC.
;
_cell_angle_alpha 89.693(4)
_cell_angle_beta 79.192(4)
_cell_angle_gamma 82.793(4)
_cell_formula_units_Z 2
_cell_length_a 9.1002(5)
_cell_length_b 10.9858(6)
_cell_length_c 19.3481(7)
_cell_measurement_reflns_used 2893
_cell_measurement_temperature 233(2)
_cell_measurement_theta_max 26.5060
_cell_measurement_theta_min 2.5220
_cell_volume 1884.64(16)
_computing_cell_refinement 'CrysAlisPro, Agilent Technologies'
_computing_data_collection 'CrysAlisPro, Agilent Technologies'
_computing_data_reduction 'CrysAlisPro, Agilent Technologies'
_computing_molecular_graphics 'Bruker SHELXTL'
_computing_publication_material 'CIFTAB-2014 (Sheldrick, 2014)'
_computing_structure_refinement 'SHELXL-2014/7 (Sheldrick, 2014)'
_computing_structure_solution 'SHELXS-2014 (Sheldrick, 2014)'
_diffrn_ambient_temperature 233(2)
_diffrn_detector_area_resol_mean 16.0382
_diffrn_measured_fraction_theta_full 0.984
_diffrn_measured_fraction_theta_max 0.799
_diffrn_measurement_device_type 'Agilent Xcalibur 3 E'
_diffrn_measurement_method 'omega scans'
_diffrn_radiation_type MoK\a
_diffrn_radiation_wavelength 0.71073
_diffrn_reflns_av_R_equivalents 0.0215
_diffrn_reflns_av_unetI/netI 0.0502
_diffrn_reflns_Laue_measured_fraction_full 0.984
_diffrn_reflns_Laue_measured_fraction_max 0.799
_diffrn_reflns_limit_h_max 8
_diffrn_reflns_limit_h_min -11
_diffrn_reflns_limit_k_max 13
_diffrn_reflns_limit_k_min -11
_diffrn_reflns_limit_l_max 22
_diffrn_reflns_limit_l_min -25
_diffrn_reflns_number 10872
_diffrn_reflns_point_group_measured_fraction_full 0.984
_diffrn_reflns_point_group_measured_fraction_max 0.799
_diffrn_reflns_theta_full 25.242
_diffrn_reflns_theta_max 28.199
_diffrn_reflns_theta_min 2.712
_diffrn_source 'Enhance (Mo) X-ray Source'
_exptl_absorpt_coefficient_mu 0.689
_exptl_absorpt_correction_T_max 0.912
_exptl_absorpt_correction_T_min 0.794
_exptl_absorpt_correction_type analytical
_exptl_absorpt_process_details
; 
CrysAlisPro, Agilent Technologies, 
Version 1.171.37.35 (release 13-08-2014 CrysAlis171 .NET) 
(compiled Aug 13 2014,18:06:01) 
Analytical numeric absorption correction using a multifaceted crystal 
model based on expressions derived by R.C. Clark & J.S. Reid. 
(Clark, R. C. & Reid, J. S. (1995). Acta Cryst. A51, 887-897) 
Empirical absorption correction using spherical harmonics, 
implemented in SCALE3 ABSPACK scaling algorithm. 
;
_exptl_crystal_colour Red-brown
_exptl_crystal_density_diffrn 1.313
_exptl_crystal_description blocks
_exptl_crystal_F_000 780
_exptl_crystal_size_max 0.63
_exptl_crystal_size_mid 0.23
_exptl_crystal_size_min 0.15
_refine_diff_density_max 0.639
_refine_diff_density_min -0.411
_refine_diff_density_rms 0.053
_refine_ls_extinction_method none
_refine_ls_goodness_of_fit_ref 1.021
_refine_ls_hydrogen_treatment constr
_refine_ls_matrix_type full
_refine_ls_number_parameters 483
_refine_ls_number_reflns 7408
_refine_ls_number_restraints 139
_refine_ls_restrained_S_all 1.074
_refine_ls_R_factor_all 0.0703
_refine_ls_R_factor_gt 0.0504
_refine_ls_shift/su_max 0.002
_refine_ls_shift/su_mean 0.000
_refine_ls_structure_factor_coef Fsqd
_refine_ls_weighting_details 'w=1/[\s^2^(Fo^2^)+(0.0510P)^2^+0.9974P] where P=(Fo^2^+2Fc^2^)/3'
_refine_ls_weighting_scheme calc
_refine_ls_wR_factor_gt 0.1138
_refine_ls_wR_factor_ref 0.1271
_reflns_Friedel_coverage 0.000
_reflns_number_gt 5713
_reflns_number_total 7408
_reflns_threshold_expression 'I > 2\s(I)'
_cod_data_source_file c8cy00515j2.cif
_cod_data_source_block 8
_cod_depositor_comments 'Adding full bibliography for 1550033--1550035.cif.'
_cod_database_code 1550035
_shelx_shelxl_version_number 2014/7
_shelx_space_group_comment
; 
The symmetry employed for this shelxl refinement is uniquely defined 
by the following loop, which should always be used as a source of 
symmetry information in preference to the above space-group names. 
They are only intended as comments. 
;

loop_
_space_group_symop_operation_xyz
'x, y, z'
'-x, -y, -z'

loop_
_atom_site_label
_atom_site_type_symbol
_atom_site_fract_x
_atom_site_fract_y
_atom_site_fract_z
_atom_site_U_iso_or_equiv
_atom_site_adp_type
_atom_site_occupancy
_atom_site_site_symmetry_order
_atom_site_calc_flag
_atom_site_refinement_flags_posn
_atom_site_refinement_flags_adp
_atom_site_refinement_flags_occupancy
_atom_site_disorder_assembly
_atom_site_disorder_group
Cu1 Cu 0.56228(4) 0.76683(3) 0.28357(2) 0.04338(13) Uani 1 1 d . . . . .
N1 N 0.3753(3) 0.7558(2) 0.36012(11) 0.0386(5) Uani 1 1 d . . . . .
C2 C 0.2841(4) 0.8432(3) 0.40048(16) 0.0497(8) Uani 1 1 d . . . . .
H2A H 0.3011 0.9253 0.3931 0.060 Uiso 1 1 calc R U . . .
C3 C 0.1669(4) 0.8189(3) 0.45212(15) 0.0499(8) Uani 1 1 d . . . . .
H3A H 0.1052 0.8832 0.4792 0.060 Uiso 1 1 calc R U . . .
C4 C 0.1406(4) 0.6999(3) 0.46397(15) 0.0512(8) Uani 1 1 d . . . . .
H4A H 0.0612 0.6812 0.4994 0.061 Uiso 1 1 calc R U . . .
C5 C 0.2329(3) 0.6080(3) 0.42292(15) 0.0459(7) Uani 1 1 d . . . . .
H5A H 0.2170 0.5254 0.4295 0.055 Uiso 1 1 calc R U . . .
C6 C 0.3487(3) 0.6394(2) 0.37205(13) 0.0345(6) Uani 1 1 d . . . . .
C7 C 0.4518(3) 0.5480(2) 0.32616(13) 0.0368(6) Uani 1 1 d . . . . .
H7A H 0.4385 0.4645 0.3293 0.044 Uiso 1 1 calc R U . . .
N8 N 0.5600(2) 0.58272(19) 0.28183(11) 0.0329(5) Uani 1 1 d . . . . .
C9 C 0.6589(3) 0.4924(2) 0.23680(14) 0.0371(6) Uani 1 1 d . . . . .
C10 C 0.6085(3) 0.4342(3) 0.18375(15) 0.0447(7) Uani 1 1 d . . . . .
C11 C 0.7139(4) 0.3500(3) 0.14050(18) 0.0601(9) Uani 1 1 d . . . . .
H11A H 0.6843 0.3099 0.1035 0.072 Uiso 1 1 calc R U . . .
C12 C 0.8581(4) 0.3250(3) 0.1510(2) 0.0654(10) Uani 1 1 d . . . . .
H12A H 0.9259 0.2666 0.1219 0.078 Uiso 1 1 calc R U . . .
C13 C 0.9056(4) 0.3834(3) 0.2031(2) 0.0617(9) Uani 1 1 d . . . . .
H13A H 1.0057 0.3645 0.2096 0.074 Uiso 1 1 calc R U . . .
C14 C 0.8085(3) 0.4703(3) 0.24664(16) 0.0465(7) Uani 1 1 d . . . . .
C15 C 0.4482(4) 0.4607(3) 0.16997(16) 0.0548(8) Uani 1 1 d . . . . .
H15A H 0.3901 0.5200 0.2064 0.066 Uiso 1 1 calc R U . . .
C16 C 0.4466(6) 0.5183(5) 0.0985(3) 0.1044(16) Uani 1 1 d . . . . .
H16A H 0.4842 0.5972 0.0979 0.157 Uiso 1 1 calc R U . . .
H16B H 0.3442 0.5296 0.0898 0.157 Uiso 1 1 calc R U . . .
H16C H 0.5104 0.4648 0.0622 0.157 Uiso 1 1 calc R U . . .
C17 C 0.3722(5) 0.3454(4) 0.1755(2) 0.0835(13) Uani 1 1 d . . . . .
H17A H 0.4318 0.2835 0.1427 0.125 Uiso 1 1 calc R U . . .
H17B H 0.2724 0.3637 0.1642 0.125 Uiso 1 1 calc R U . . .
H17C H 0.3637 0.3150 0.2230 0.125 Uiso 1 1 calc R U . . .
C18 C 0.8604(4) 0.5377(3) 0.30386(19) 0.0562(8) Uani 1 1 d . . . . .
H18A H 0.7916 0.6154 0.3141 0.067 Uiso 1 1 calc R U . . .
C19 C 0.8487(5) 0.4668(4) 0.3715(2) 0.0831(12) Uani 1 1 d . . . . .
H19A H 0.7448 0.4529 0.3879 0.125 Uiso 1 1 calc R U . . .
H19B H 0.8817 0.5135 0.4069 0.125 Uiso 1 1 calc R U . . .
H19C H 0.9122 0.3885 0.3630 0.125 Uiso 1 1 calc R U . . .
C20 C 1.0184(5) 0.5714(5) 0.2811(2) 0.0939(15) Uani 1 1 d . . . . .
H20B H 1.0360 0.6330 0.3133 0.141 Uiso 1 1 calc R U . . .
H20C H 1.0294 0.6038 0.2340 0.141 Uiso 1 1 calc R U . . .
H20A H 1.0910 0.4989 0.2815 0.141 Uiso 1 1 calc R U . . .
N21 N 0.7006(3) 0.8797(2) 0.31660(11) 0.0412(6) Uani 1 1 d . . . . .
C22 C 0.7585(4) 0.8780(3) 0.37458(16) 0.0575(9) Uani 1 1 d . . . . .
H22A H 0.7519 0.8089 0.4033 0.069 Uiso 1 1 calc R U . . .
C23 C 0.8277(4) 0.9727(4) 0.39466(19) 0.0655(10) Uani 1 1 d . . . . .
H23A H 0.8685 0.9675 0.4359 0.079 Uiso 1 1 calc R U . . .
C24 C 0.8363(4) 1.0744(4) 0.35394(19) 0.0631(10) Uani 1 1 d . . . . .
H24A H 0.8829 1.1402 0.3668 0.076 Uiso 1 1 calc R U . . .
C25 C 0.7760(4) 1.0792(3) 0.29407(17) 0.0526(8) Uani 1 1 d . . . . .
H25A H 0.7799 1.1484 0.2653 0.063 Uiso 1 1 calc R U . . .
C26 C 0.7094(3) 0.9803(3) 0.27677(14) 0.0376(6) Uani 1 1 d . . . . .
C27 C 0.6461(3) 0.9752(3) 0.21330(14) 0.0405(7) Uani 1 1 d . . . . .
H27A H 0.6524 1.0395 0.1811 0.049 Uiso 1 1 calc R U . . .
N28 N 0.5822(2) 0.8827(2) 0.20183(11) 0.0338(5) Uani 1 1 d . . . . .
C29 C 0.5351(3) 0.8723(3) 0.13544(13) 0.0374(6) Uani 1 1 d . . . . .
C30 C 0.6413(3) 0.8235(3) 0.07767(14) 0.0452(7) Uani 1 1 d . . . . .
C31 C 0.5926(4) 0.8140(3) 0.01433(16) 0.0564(9) Uani 1 1 d . . . . .
H31A H 0.6619 0.7819 -0.0256 0.068 Uiso 1 1 calc R U . . .
C32 C 0.4463(4) 0.8505(3) 0.00887(17) 0.0596(9) Uani 1 1 d . . . . .
H32A H 0.4162 0.8451 -0.0348 0.072 Uiso 1 1 calc R U . . .
C33 C 0.3433(4) 0.8947(3) 0.06687(17) 0.0549(8) Uani 1 1 d . . . . .
H33A H 0.2425 0.9180 0.0625 0.066 Uiso 1 1 calc R U . . .
C34 C 0.3837(3) 0.9062(3) 0.13198(15) 0.0433(7) Uani 1 1 d . . . . .
C35 C 0.8051(4) 0.7806(4) 0.08240(17) 0.0609(9) Uani 1 1 d . . . . .
H35A H 0.8128 0.7809 0.1328 0.073 Uiso 1 1 calc R U . . .
C36 C 0.8580(5) 0.6505(4) 0.0532(3) 0.0921(14) Uani 1 1 d . . . . .
H36B H 0.9588 0.6244 0.0617 0.138 Uiso 1 1 calc R U . . .
H36C H 0.8590 0.6489 0.0030 0.138 Uiso 1 1 calc R U . . .
H36A H 0.7897 0.5953 0.0764 0.138 Uiso 1 1 calc R U . . .
C37 C 0.9076(5) 0.8677(4) 0.0454(3) 0.0938(14) Uani 1 1 d . . . . .
H37B H 1.0104 0.8410 0.0510 0.141 Uiso 1 1 calc R U . . .
H37A H 0.8758 0.9495 0.0657 0.141 Uiso 1 1 calc R U . . .
H37C H 0.9027 0.8689 -0.0042 0.141 Uiso 1 1 calc R U . . .
C38 C 0.2680(3) 0.9508(3) 0.19587(17) 0.0527(8) Uani 1 1 d . . . . .
H38A H 0.3223 0.9683 0.2338 0.063 Uiso 1 1 calc R U . . .
C39 C 0.1692(5) 1.0683(4) 0.1829(2) 0.0841(12) Uani 1 1 d . . . . .
H39A H 0.2322 1.1266 0.1591 0.126 Uiso 1 1 calc R U . . .
H39B H 0.1137 1.1034 0.2275 0.126 Uiso 1 1 calc R U . . .
H39C H 0.0987 1.0495 0.1538 0.126 Uiso 1 1 calc R U . . .
C40 C 0.1688(4) 0.8515(4) 0.2214(2) 0.0739(11) Uani 1 1 d . . . . .
H40A H 0.1132 0.8336 0.1853 0.111 Uiso 1 1 calc R U . . .
H40B H 0.0985 0.8799 0.2640 0.111 Uiso 1 1 calc R U . . .
H40C H 0.2315 0.7777 0.2312 0.111 Uiso 1 1 calc R U . . .
S50 S 0.2797(3) 0.19957(14) 0.38568(16) 0.0490(6) Uani 0.754(13) 1 d D U P A 1
O51 O 0.1646(7) 0.1436(5) 0.4308(4) 0.082(2) Uani 0.754(13) 1 d D U P A 1
O52 O 0.3742(8) 0.1157(5) 0.3319(3) 0.0792(16) Uani 0.754(13) 1 d D U P A 1
O53 O 0.2356(6) 0.3186(3) 0.3593(4) 0.0689(13) Uani 0.754(13) 1 d D U P A 1
C50 C 0.4150(8) 0.2258(7) 0.4387(4) 0.089(4) Uani 0.754(13) 1 d D U P A 1
F51 F 0.5300(5) 0.2802(5) 0.4057(4) 0.0845(14) Uani 0.754(13) 1 d D U P A 1
F52 F 0.3433(9) 0.3010(5) 0.4947(3) 0.124(2) Uani 0.754(13) 1 d D U P A 1
F53 F 0.4714(9) 0.1223(6) 0.4645(4) 0.116(3) Uani 0.754(13) 1 d D U P A 1
S50' S 0.2461(12) 0.2195(11) 0.4039(6) 0.080(2) Uiso 0.246(13) 1 d D U P A 2
O51' O 0.161(2) 0.1473(19) 0.4488(10) 0.070(5) Uiso 0.246(13) 1 d D U P A 2
O52' O 0.335(2) 0.1377(17) 0.3383(8) 0.076(5) Uiso 0.246(13) 1 d D U P A 2
O53' O 0.2049(19) 0.3339(13) 0.3813(8) 0.067(5) Uiso 0.246(13) 1 d D U P A 2
C50' C 0.4168(15) 0.2328(14) 0.4390(7) 0.056(7) Uiso 0.246(13) 1 d D U P A 2
F51' F 0.5239(15) 0.2606(16) 0.3846(7) 0.075(5) Uiso 0.246(13) 1 d D U P A 2
F52' F 0.3807(16) 0.3234(15) 0.4863(7) 0.072(4) Uiso 0.246(13) 1 d D U P A 2
F53' F 0.466(2) 0.1310(15) 0.4682(11) 0.095(7) Uiso 0.246(13) 1 d D U P A 2

loop_
_atom_site_aniso_label
_atom_site_aniso_U_11
_atom_site_aniso_U_22
_atom_site_aniso_U_33
_atom_site_aniso_U_23
_atom_site_aniso_U_13
_atom_site_aniso_U_12
Cu1 0.0555(2) 0.0297(2) 0.0460(2) 0.00790(15) -0.00758(17) -0.01255(16)
N1 0.0511(14) 0.0272(12) 0.0366(12) 0.0005(9) -0.0062(11) -0.0042(11)
C2 0.068(2) 0.0288(16) 0.0500(17) -0.0047(13) -0.0079(16) -0.0024(15)
C3 0.0583(19) 0.0436(19) 0.0427(16) -0.0127(14) -0.0043(15) 0.0061(15)
C4 0.0530(19) 0.053(2) 0.0425(16) -0.0020(14) 0.0012(14) -0.0032(16)
C5 0.0526(18) 0.0362(17) 0.0454(16) 0.0010(13) -0.0007(14) -0.0053(14)
C6 0.0426(15) 0.0285(14) 0.0326(13) 0.0005(11) -0.0073(12) -0.0048(12)
C7 0.0447(16) 0.0244(14) 0.0404(14) -0.0003(11) -0.0055(13) -0.0044(12)
N8 0.0371(12) 0.0252(11) 0.0357(11) 0.0005(9) -0.0060(10) -0.0026(9)
C9 0.0391(15) 0.0265(14) 0.0427(14) 0.0022(11) 0.0014(12) -0.0064(12)
C10 0.0476(17) 0.0378(17) 0.0449(15) -0.0069(13) 0.0025(14) -0.0080(14)
C11 0.068(2) 0.049(2) 0.0575(19) -0.0141(16) 0.0056(18) -0.0099(18)
C12 0.054(2) 0.045(2) 0.083(2) -0.0139(18) 0.0202(19) 0.0014(17)
C13 0.0432(18) 0.044(2) 0.091(3) 0.0036(19) 0.0028(18) -0.0019(16)
C14 0.0446(17) 0.0334(16) 0.0604(18) 0.0086(14) -0.0063(15) -0.0060(13)
C15 0.0535(19) 0.061(2) 0.0503(18) -0.0195(16) -0.0095(15) -0.0082(16)
C16 0.097(3) 0.120(4) 0.113(4) 0.036(3) -0.050(3) -0.037(3)
C17 0.073(3) 0.091(3) 0.090(3) -0.009(2) -0.004(2) -0.038(2)
C18 0.0508(19) 0.0430(19) 0.079(2) 0.0045(17) -0.0256(17) -0.0019(15)
C19 0.088(3) 0.095(3) 0.072(2) 0.007(2) -0.019(2) -0.029(3)
C20 0.089(3) 0.106(4) 0.104(3) 0.030(3) -0.039(3) -0.054(3)
N21 0.0502(14) 0.0370(14) 0.0380(12) 0.0009(10) -0.0130(11) -0.0049(11)
C22 0.078(2) 0.051(2) 0.0461(17) -0.0037(15) -0.0259(17) -0.0001(18)
C23 0.079(2) 0.066(3) 0.058(2) -0.0171(19) -0.0359(19) 0.003(2)
C24 0.066(2) 0.061(2) 0.069(2) -0.0185(19) -0.0215(19) -0.0195(19)
C25 0.060(2) 0.0464(19) 0.0558(18) -0.0003(15) -0.0121(16) -0.0228(16)
C26 0.0381(15) 0.0361(16) 0.0380(14) 0.0009(12) -0.0024(12) -0.0099(12)
C27 0.0463(16) 0.0357(16) 0.0424(15) 0.0096(12) -0.0099(13) -0.0139(13)
N28 0.0366(12) 0.0331(13) 0.0330(11) 0.0040(9) -0.0064(10) -0.0090(10)
C29 0.0466(16) 0.0355(15) 0.0339(13) 0.0075(11) -0.0112(13) -0.0150(13)
C30 0.0505(18) 0.0482(19) 0.0379(15) 0.0066(13) -0.0072(14) -0.0121(15)
C31 0.069(2) 0.062(2) 0.0386(16) -0.0007(15) -0.0075(16) -0.0162(18)
C32 0.074(2) 0.069(2) 0.0461(18) 0.0029(16) -0.0266(18) -0.0219(19)
C33 0.0538(19) 0.058(2) 0.062(2) 0.0050(17) -0.0287(17) -0.0148(16)
C34 0.0460(17) 0.0395(17) 0.0486(16) 0.0015(13) -0.0143(14) -0.0133(13)
C35 0.052(2) 0.085(3) 0.0427(17) -0.0029(17) -0.0062(15) -0.0018(19)
C36 0.070(3) 0.081(3) 0.112(3) 0.005(3) 0.005(3) 0.006(2)
C37 0.060(2) 0.100(4) 0.125(4) 0.003(3) -0.018(3) -0.028(2)
C38 0.0416(17) 0.058(2) 0.0596(19) -0.0035(16) -0.0126(15) -0.0070(15)
C39 0.075(3) 0.052(2) 0.115(3) 0.003(2) 0.006(2) -0.003(2)
C40 0.068(2) 0.064(3) 0.083(3) 0.013(2) 0.003(2) -0.012(2)
S50 0.0513(9) 0.0234(8) 0.0631(10) -0.0006(6) 0.0093(8) 0.0007(5)
O51 0.066(3) 0.048(2) 0.108(4) 0.003(3) 0.042(3) -0.0097(17)
O52 0.101(4) 0.046(3) 0.075(3) -0.0138(18) 0.020(2) -0.005(2)
O53 0.079(3) 0.0310(19) 0.090(4) 0.008(2) -0.011(3) 0.0094(17)
C50 0.092(5) 0.062(4) 0.102(6) 0.034(4) 0.003(4) 0.009(3)
F51 0.077(2) 0.086(3) 0.099(3) 0.013(3) -0.026(2) -0.0292(19)
F52 0.199(6) 0.079(3) 0.084(3) -0.014(2) 0.010(3) -0.034(3)
F53 0.122(4) 0.084(3) 0.137(4) 0.058(3) -0.030(3) 0.020(2)

loop_
_atom_type_symbol
_atom_type_description
_atom_type_scat_dispersion_real
_atom_type_scat_dispersion_imag
_atom_type_scat_source
C C 0.0033 0.0016 'International Tables Vol C Tables 4.2.6.8 and 6.1.1.4'
H H 0.0000 0.0000 'International Tables Vol C Tables 4.2.6.8 and 6.1.1.4'
Cu Cu 0.3201 1.2651 'International Tables Vol C Tables 4.2.6.8 and 6.1.1.4'
F F 0.0171 0.0103 'International Tables Vol C Tables 4.2.6.8 and 6.1.1.4'
N N 0.0061 0.0033 'International Tables Vol C Tables 4.2.6.8 and 6.1.1.4'
O O 0.0106 0.0060 'International Tables Vol C Tables 4.2.6.8 and 6.1.1.4'
S S 0.1246 0.1234 'International Tables Vol C Tables 4.2.6.8 and 6.1.1.4'

loop_
_geom_angle_atom_site_label_1
_geom_angle_atom_site_label_2
_geom_angle_atom_site_label_3
_geom_angle
N28 Cu1 N8 128.58(8)
N28 Cu1 N1 127.33(9)
N8 Cu1 N1 80.98(9)
N28 Cu1 N21 80.75(9)
N8 Cu1 N21 134.02(9)
N1 Cu1 N21 110.44(9)
C2 N1 C6 117.1(2)
C2 N1 Cu1 130.7(2)
C6 N1 Cu1 112.06(18)
N1 C2 C3 123.1(3)
C4 C3 C2 119.4(3)
C3 C4 C5 118.7(3)
C6 C5 C4 118.7(3)
N1 C6 C5 123.0(3)
N1 C6 C7 114.6(2)
C5 C6 C7 122.4(3)
N8 C7 C6 119.2(2)
C7 N8 C9 118.6(2)
C7 N8 Cu1 112.99(18)
C9 N8 Cu1 128.37(17)
C10 C9 C14 122.2(3)
C10 C9 N8 120.6(2)
C14 C9 N8 117.2(2)
C9 C10 C11 117.0(3)
C9 C10 C15 123.2(3)
C11 C10 C15 119.8(3)
C12 C11 C10 121.2(3)
C11 C12 C13 120.9(3)
C12 C13 C14 120.9(3)
C13 C14 C9 117.7(3)
C13 C14 C18 121.6(3)
C9 C14 C18 120.7(3)
C17 C15 C16 110.4(3)
C17 C15 C10 111.0(3)
C16 C15 C10 111.1(3)
C19 C18 C14 112.0(3)
C19 C18 C20 110.3(3)
C14 C18 C20 112.6(3)
C22 N21 C26 117.5(3)
C22 N21 Cu1 130.5(2)
C26 N21 Cu1 110.98(17)
N21 C22 C23 123.0(3)
C24 C23 C22 119.2(3)
C23 C24 C25 119.1(3)
C24 C25 C26 118.7(3)
N21 C26 C25 122.6(3)
N21 C26 C27 114.6(2)
C25 C26 C27 122.7(3)
N28 C27 C26 119.3(2)
C27 N28 C29 118.7(2)
C27 N28 Cu1 112.68(18)
C29 N28 Cu1 128.60(17)
C30 C29 C34 122.5(2)
C30 C29 N28 118.6(2)
C34 C29 N28 118.9(2)
C31 C30 C29 117.4(3)
C31 C30 C35 120.2(3)
C29 C30 C35 122.4(3)
C32 C31 C30 121.3(3)
C31 C32 C33 120.1(3)
C32 C33 C34 121.7(3)
C33 C34 C29 116.9(3)
C33 C34 C38 121.1(3)
C29 C34 C38 122.0(3)
C37 C35 C30 110.8(3)
C37 C35 C36 110.0(3)
C30 C35 C36 112.6(3)
C34 C38 C40 110.5(3)
C34 C38 C39 112.9(3)
C40 C38 C39 109.6(3)
O51 S50 O53 116.8(3)
O51 S50 O52 113.7(3)
O53 S50 O52 113.5(3)
O51 S50 C50 106.0(4)
O53 S50 C50 104.4(3)
O52 S50 C50 100.2(3)
F53 C50 F51 107.6(6)
F53 C50 F52 107.6(6)
F51 C50 F52 106.8(6)
F53 C50 S50 111.4(5)
F51 C50 S50 114.7(5)
F52 C50 S50 108.5(5)
O53' S50' O51' 128.5(10)
O53' S50' O52' 108.6(9)
O51' S50' O52' 108.6(9)
O53' S50' C50' 104.6(8)
O51' S50' C50' 107.4(8)
O52' S50' C50' 93.4(7)
F53' C50' F52' 110.2(11)
F53' C50' F51' 109.7(12)
F52' C50' F51' 110.9(11)
F53' C50' S50' 112.4(10)
F52' C50' S50' 106.1(9)
F51' C50' S50' 107.4(9)

loop_
_geom_bond_atom_site_label_1
_geom_bond_atom_site_label_2
_geom_bond_distance
Cu1 N28 2.021(2)
Cu1 N8 2.026(2)
Cu1 N1 2.051(2)
Cu1 N21 2.058(2)
N1 C2 1.336(4)
N1 C6 1.342(3)
C2 C3 1.370(4)
C3 C4 1.368(4)
C4 C5 1.379(4)
C5 C6 1.378(4)
C6 C7 1.463(4)
C7 N8 1.274(3)
N8 C9 1.430(3)
C9 C10 1.389(4)
C9 C14 1.401(4)
C10 C11 1.400(4)
C10 C15 1.524(4)
C11 C12 1.359(5)
C12 C13 1.362(5)
C13 C14 1.385(4)
C14 C18 1.513(4)
C15 C17 1.511(5)
C15 C16 1.519(5)
C18 C19 1.513(5)
C18 C20 1.514(5)
N21 C22 1.325(4)
N21 C26 1.345(3)
C22 C23 1.375(5)
C23 C24 1.365(5)
C24 C25 1.370(5)
C25 C26 1.380(4)
C26 C27 1.455(4)
C27 N28 1.272(3)
N28 C29 1.438(3)
C29 C30 1.394(4)
C29 C34 1.395(4)
C30 C31 1.388(4)
C30 C35 1.525(4)
C31 C32 1.365(5)
C32 C33 1.368(5)
C33 C34 1.387(4)
C34 C38 1.505(4)
C35 C37 1.505(5)
C35 C36 1.526(6)
C38 C40 1.525(5)
C38 C39 1.525(5)
S50 O51 1.432(4)
S50 O53 1.438(3)
S50 O52 1.465(4)
S50 C50 1.794(7)
C50 F53 1.323(6)
C50 F51 1.328(7)
C50 F52 1.375(7)
S50' O53' 1.359(10)
S50' O51' 1.371(11)
S50' O52' 1.586(11)
S50' C50' 1.830(11)
C50' F53' 1.315(12)
C50' F52' 1.324(12)
C50' F51' 1.356(12)
